data_4329524
loop_
_publ_author_name
'Xia Wang'
'Yanfeng Guo'
'Youguo Shi'
'Alexei A. Belik'
'Yoshihiro Tsujimoto'
'Wei Yi'
'Ying Sun'
'Yuichi Shirako'
'Masao Arai'
'Masaki Akaogi'
'Yoshitaka Matsushita'
'Kazunari Yamaura'

_publ_section_title
;
 High-Pressure Synthesis, Crystal Structure, and Electromagnetic
 Properties of CdRh2O4: an Analogous Oxide of the Postspinel Mineral
 MgAl2O4
;
_journal_name_full 'Inorganic Chemistry'
_journal_page_first 6868
_journal_page_last 6875
_journal_paper_doi 10.1021/ic300628m
_journal_volume 51
_journal_year 2012
_chemical_formula_sum 'Cd O3.9433 Rh2'
_chemical_formula_weight 381.31
_chemical_name_systematic
;
?
;
_space_group_crystal_system orthorhombic
_space_group_IT_number 62
_space_group_name_Hall '-P 2ac 2n'
_space_group_name_H-M_alt 'P n m a'
_symmetry_space_group_name_Hall '-P 2ac 2n'
_symmetry_space_group_name_H-M 'P n m a'
_cell_angle_alpha 90.0
_cell_angle_beta 90.0
_cell_angle_gamma 90.0
_cell_formula_units_Z 4
_cell_length_a 9.12016(8)
_cell_length_b 3.05648(3)
_cell_length_c 10.78500(10)
_cell_measurement_temperature 295
_cell_volume 300.638(5)
_computing_cell_refinement 'RIETAN-FP (Izumi and Momma, 2007)'
_computing_molecular_graphics 'VESTA (Momma and Izumi, 2008)'
_computing_structure_refinement 'RIETAN-FP (Izumi and Momma, 2007)'
_diffrn_ambient_temperature 295
_diffrn_measurement_device_type 'RIGAKU RINT 2500'
_diffrn_radiation_monochromator none
_diffrn_source 'sealed X-ray tube'
_diffrn_source_target Cu
_exptl_crystal_density_diffrn 8.424
_exptl_crystal_F_000 678.177
_pd_calc_method 'Rietveld Refinement'
_pd_char_colour black
_pd_instr_location ' ?'
_pd_meas_2theta_range_inc 0.02
_pd_meas_2theta_range_max 110
_pd_meas_2theta_range_min 10
_pd_meas_number_of_points 5000
_pd_meas_scan_method step
_pd_prep_pressure 6.0e+06
_pd_prep_temperature 1695
_pd_proc_2theta_range_inc 0.02
_pd_proc_2theta_range_max 110
_pd_proc_2theta_range_min 10
_pd_proc_ls_background_function 'Legendre polynomials'
_pd_proc_ls_pref_orient_corr ' ?'
_pd_proc_ls_profile_function 'split pseudo-Voigt function'
_pd_proc_ls_prof_R_factor 0.016
_pd_proc_ls_prof_wR_expected 0.053
_pd_proc_ls_prof_wR_factor 0.069
_pd_spec_mounting '  powder '
_refine_ls_extinction_method none
_refine_ls_goodness_of_fit_all 1.21
_refine_ls_hydrogen_treatment noref
_refine_ls_matrix_type fullcycle
_refine_ls_number_constraints 10
_refine_ls_number_parameters 116
_refine_ls_number_restraints 0
_refine_ls_shift/su_max 0.0
_refine_ls_structure_factor_coef Inet
_refine_ls_weighting_scheme sigma
_cod_data_source_file ic300628m_si_002_1.cif
_cod_data_source_block Postspinel
_cod_original_cell_volume 300.6385(49)
_cod_original_formula_sum 'Cd O3.9433 Rh2  '
_cod_database_code 4329524

loop_
_symmetry_equiv_pos_site_id
_symmetry_equiv_pos_as_xyz
1 x+1/2,y,-z+1/2
2 x,-y+1/2,z
3 -x+1/2,y+1/2,z+1/2
4 -x,-y,-z
5 -x+1/2,-y,z+1/2
6 -x,y+1/2,-z
7 x+1/2,-y+1/2,-z+1/2
8 x,y,z

loop_
_atom_site_label
_atom_site_fract_x
_atom_site_fract_y
_atom_site_fract_z
_atom_site_U_iso_or_equiv
_atom_site_adp_type
_atom_site_occupancy
_atom_site_type_symbol
Cd 0.76528(9) 0.25 0.66214(9) 0.01531(35) Uiso 1 Cd
Rh1 0.40696(11) 0.25 0.09803(9) 0.01053(31) Uiso 1 Rh
Rh2 0.44841(10) 0.25 0.61662(9) 0.01136(33) Uiso 1 Rh
O1 0.19656(82) 0.25 0.16800(76) 0.00941(343) Uiso 0.9713(155) O
O2 0.11601(73) 0.25 0.47147(68) 0.00742(221) Uiso 1 O
O3 0.54593(85) 0.25 0.78477(69) 0.01333(228) Uiso 1 O
O4 0.40893(78) 0.25 0.43321(63) 0.01275(348) Uiso 0.9718(160) O

loop_
_atom_site_aniso_label
_atom_site_aniso_U_11
_atom_site_aniso_U_22
_atom_site_aniso_U_33
_atom_site_aniso_U_12
_atom_site_aniso_U_13
_atom_site_aniso_U_23
Cd 0.015341 0.015341 0.015341 0 0 0
Rh1 0.010560 0.010560 0.010560 0 0 0
Rh2 0.011399 0.011399 0.011399 0 0 0

loop_
_atom_type_symbol
_atom_type_description
_atom_type_number_in_cell
_atom_type_scat_dispersion_real
_atom_type_scat_dispersion_imag
_atom_type_scat_source
Rh Rh 8 0.093 3.605 'S. Sasaki (1989) KEK Report 88-14'
Cd Cd 4 0.119 4.653 'S. Sasaki (1989) KEK Report 88-14'
O O 16 0.049 0.0322 'S. Sasaki (1989) KEK Report 88-14'

loop_
_diffrn_radiation_type
_diffrn_radiation_wavelength
CuK\a~1~ 1.54056

loop_
_geom_angle_atom_site_label_1
_geom_angle_atom_site_label_2
_geom_angle_atom_site_label_3
_geom_angle_site_symmetry_1
_geom_angle_site_symmetry_3
_geom_angle
_geom_angle_publ_flag
Rh1 O2 Rh1 7_455 5_565 98.5020(2515) no
Rh1 O2 Rh1 5_565 5_555 95.7967(3030) no
Rh1 O3 Rh1 6_656 6_646 97.7236(3226) no
Rh1 O1 Rh2 8_555 5_564 119.3670(2801) no
Rh2 O1 Rh2 5_564 5_554 93.6621(2947) no
Rh2 O3 Rh1 8_555 6_646 130.7284(1713) no
Rh2 O4 Rh2 8_555 6_646 98.1837(2452) no
Rh2 O4 Rh2 6_656 6_646 94.7028(2911) no

loop_
_geom_bond_atom_site_label_1
_geom_bond_atom_site_label_2
_geom_bond_site_symmetry_2
_geom_bond_distance
_geom_bond_publ_flag
Cd O1 6_656 2.4109(61) no
Cd O2 6_656 2.3632(55) no
Cd O1 6_646 2.4109(61) no
Cd O2 6_646 2.3632(55) no
Cd O3 8_555 2.3983(75) no
Cd O3 7_556 2.6227(79) no
Cd O4 6_656 2.4325(53) no
Cd O4 6_646 2.4325(53) no
Rh1 O1 8_555 2.0619(78) no
Rh1 O2 5_564 2.0597(49) no
Rh1 O2 7_555 2.0487(64) no
Rh1 O3 6_656 2.0292(50) no
Rh1 O2 5_554 2.0597(49) no
Rh1 O3 6_646 2.0292(50) no
Rh2 O1 5_565 2.0955(51) no
Rh2 O1 5_555 2.0955(51) no
Rh2 O3 8_555 2.0198(76) no
Rh2 O4 8_555 2.0105(66) no
Rh2 O4 6_646 2.0779(49) no
Rh2 O4 6_656 2.0779(49) no
